data_7000667
loop_
_publ_author_name
'Ding, Nini'
'Zhang, Jun'
'Hor, T. S. Andy'

_publ_section_title
;
 Formation and crystallographic elucidation of stable [4 +
 2]-coordinate nickel(ii) N,S-heterocyclic carbene (NSHC) complexes
;
_journal_issue 10
_journal_name_full 'Dalton Transactions'
_journal_page_first 1853
_journal_page_last 1858
_journal_paper_doi 10.1039/b815876b
_journal_year 2009
_chemical_formula_sum 'C18 H18 I2 N2 Ni S2'
_chemical_formula_weight 638.97
_chemical_name_systematic
;
?
;
_space_group_IT_number 14
_symmetry_cell_setting monoclinic
_symmetry_space_group_name_Hall '-P 2yn'
_symmetry_space_group_name_H-M 'P 1 21/n 1'
_atom_sites_solution_hydrogens geom
_atom_sites_solution_primary direct
_atom_sites_solution_secondary difmap
_audit_creation_method SHELXL-97
_cell_angle_alpha 90.00
_cell_angle_beta 93.8170(10)
_cell_angle_gamma 90.00
_cell_formula_units_Z 2
_cell_length_a 9.0231(5)
_cell_length_b 10.4549(5)
_cell_length_c 11.1487(6)
_cell_measurement_reflns_used 5110
_cell_measurement_temperature 223(2)
_cell_measurement_theta_max 27.51
_cell_measurement_theta_min 2.67
_cell_volume 1049.39(10)
_computing_cell_refinement 'Bruker SMART'
_computing_data_collection 'Bruker SMART'
_computing_data_reduction 'Bruker SAINT'
_computing_molecular_graphics 'Bruker SHELXTL'
_computing_publication_material 'Bruker SHELXTL'
_computing_structure_refinement 'SHELXL-97 (Sheldrick, 1997)'
_computing_structure_solution 'SHELXS-97 (Sheldrick, 1990)'
_diffrn_ambient_temperature 223(2)
_diffrn_measured_fraction_theta_full 0.998
_diffrn_measured_fraction_theta_max 0.998
_diffrn_measurement_device_type 'CCD area detector'
_diffrn_measurement_method 'phi and omega scans'
_diffrn_radiation_monochromator graphite
_diffrn_radiation_source 'fine-focus sealed tube'
_diffrn_radiation_type MoK\a
_diffrn_radiation_wavelength 0.71073
_diffrn_reflns_av_R_equivalents 0.0208
_diffrn_reflns_av_sigmaI/netI 0.0212
_diffrn_reflns_limit_h_max 11
_diffrn_reflns_limit_h_min -5
_diffrn_reflns_limit_k_max 13
_diffrn_reflns_limit_k_min -13
_diffrn_reflns_limit_l_max 13
_diffrn_reflns_limit_l_min -14
_diffrn_reflns_number 7234
_diffrn_reflns_theta_full 27.49
_diffrn_reflns_theta_max 27.49
_diffrn_reflns_theta_min 2.67
_exptl_absorpt_coefficient_mu 4.069
_exptl_absorpt_correction_T_max 0.3749
_exptl_absorpt_correction_T_min 0.2090
_exptl_absorpt_correction_type 'Sadabs, (Sheldrick 2001)'
_exptl_crystal_colour Red
_exptl_crystal_density_diffrn 2.022
_exptl_crystal_density_meas 0
_exptl_crystal_density_method 'not measured'
_exptl_crystal_description BLOCK
_exptl_crystal_F_000 612
_exptl_crystal_size_max 0.56
_exptl_crystal_size_mid 0.40
_exptl_crystal_size_min 0.30
_refine_diff_density_max 0.670
_refine_diff_density_min -0.884
_refine_diff_density_rms 0.080
_refine_ls_extinction_method none
_refine_ls_goodness_of_fit_ref 1.043
_refine_ls_hydrogen_treatment mixed
_refine_ls_matrix_type full
_refine_ls_number_parameters 116
_refine_ls_number_reflns 2404
_refine_ls_number_restraints 0
_refine_ls_restrained_S_all 1.043
_refine_ls_R_factor_all 0.0232
_refine_ls_R_factor_gt 0.0218
_refine_ls_shift/su_max 0.001
_refine_ls_shift/su_mean 0.000
_refine_ls_structure_factor_coef Fsqd
_refine_ls_weighting_details 'calc w=1/[\s^2^(Fo^2^)+(0.0242P)^2^+0.9298P] where P=(Fo^2^+2Fc^2^)/3'
_refine_ls_weighting_scheme calc
_refine_ls_wR_factor_gt 0.0536
_refine_ls_wR_factor_ref 0.0543
_reflns_number_gt 2270
_reflns_number_total 2404
_reflns_threshold_expression >2sigma(I)
_cod_data_source_file b815876b.txt
_cod_data_source_block Compound8
_cod_depositor_comments
;
The following automatic conversions were performed:
'_symmetry_cell_setting' value 'Monoclinic' changed to 'monoclinic'
according to '/home/saulius/struct/CIF-dictionaries/cif_core.dic'
dictionary named 'cif_core.dic' version 2.4.1 from 2010-06-29.

Automatic conversion script
Id: cif_fix_enum 1527 2010-12-29 10:47:43Z saulius 
;
_cod_original_sg_symbol_H-M P2(1)/n
_cod_database_code 7000667

loop_
_symmetry_equiv_pos_as_xyz
'x, y, z'
'-x+1/2, y+1/2, -z+1/2'
'-x, -y, -z'
'x-1/2, -y-1/2, z-1/2'

loop_
_atom_site_label
_atom_site_type_symbol
_atom_site_fract_x
_atom_site_fract_y
_atom_site_fract_z
_atom_site_U_iso_or_equiv
_atom_site_adp_type
_atom_site_occupancy
_atom_site_symmetry_multiplicity
_atom_site_calc_flag
_atom_site_refinement_flags
_atom_site_disorder_assembly
_atom_site_disorder_group
Ni1 Ni 0.5000 0.5000 0.0000 0.02656(10) Uani 1 2 d S . .
I1 I 0.38607(2) 0.703697(16) 0.063573(15) 0.03825(7) Uani 1 1 d . . .
S1 S 0.43030(7) 0.36395(6) 0.24182(5) 0.03144(13) Uani 1 1 d . . .
N1 N 0.6649(2) 0.49221(18) 0.23496(17) 0.0275(4) Uani 1 1 d . . .
C1 C 0.5475(3) 0.4585(2) 0.1635(2) 0.0275(4) Uani 1 1 d . . .
C2 C 0.6701(3) 0.4448(2) 0.3535(2) 0.0267(4) Uani 1 1 d . . .
C3 C 0.7805(3) 0.4656(2) 0.4449(2) 0.0327(5) Uani 1 1 d . . .
H3 H 0.8647 0.5153 0.4318 0.039 Uiso 1 1 calc R . .
C4 C 0.7615(3) 0.4104(3) 0.5550(2) 0.0393(6) Uani 1 1 d . . .
H4 H 0.8346 0.4229 0.6180 0.047 Uiso 1 1 calc R . .
C5 C 0.6379(3) 0.3371(3) 0.5756(2) 0.0392(6) Uani 1 1 d . . .
H5 H 0.6288 0.3006 0.6517 0.047 Uiso 1 1 calc R . .
C6 C 0.5276(3) 0.3172(2) 0.4852(2) 0.0339(5) Uani 1 1 d . . .
H6 H 0.4428 0.2685 0.4990 0.041 Uiso 1 1 calc R . .
C7 C 0.5462(3) 0.3713(2) 0.3736(2) 0.0272(4) Uani 1 1 d . . .
C8 C 0.7843(3) 0.5730(2) 0.1941(2) 0.0351(5) Uani 1 1 d . . .
H8A H 0.8131 0.6356 0.2568 0.042 Uiso 1 1 calc R . .
H8B H 0.7475 0.6202 0.1222 0.042 Uiso 1 1 calc R . .
C9 C 0.9198(3) 0.4958(3) 0.1651(3) 0.0461(7) Uani 1 1 d . . .
H9A H 0.9519 0.4436 0.2339 0.069 Uiso 1 1 calc R . .
H9B H 0.9993 0.5535 0.1464 0.069 Uiso 1 1 calc R . .
H9C H 0.8948 0.4411 0.0965 0.069 Uiso 1 1 calc R . .

loop_
_atom_site_aniso_label
_atom_site_aniso_U_11
_atom_site_aniso_U_22
_atom_site_aniso_U_33
_atom_site_aniso_U_23
_atom_site_aniso_U_13
_atom_site_aniso_U_12
Ni1 0.0308(2) 0.0286(2) 0.01976(19) 0.00224(15) -0.00168(15) 0.00256(16)
I1 0.04857(12) 0.03519(11) 0.03074(10) -0.00053(6) 0.00075(7) 0.01165(7)
S1 0.0307(3) 0.0374(3) 0.0257(3) 0.0026(2) -0.0022(2) -0.0058(2)
N1 0.0298(10) 0.0282(10) 0.0243(9) 0.0018(7) 0.0006(7) -0.0006(7)
C1 0.0307(11) 0.0271(11) 0.0245(10) 0.0010(9) 0.0015(8) 0.0028(9)
C2 0.0315(11) 0.0266(11) 0.0220(10) -0.0009(8) 0.0005(8) 0.0048(9)
C3 0.0302(12) 0.0379(13) 0.0295(11) -0.0029(10) -0.0030(9) 0.0019(10)
C4 0.0397(14) 0.0512(16) 0.0258(12) -0.0031(11) -0.0077(10) 0.0064(11)
C5 0.0451(15) 0.0498(15) 0.0225(11) 0.0058(11) 0.0017(10) 0.0078(12)
C6 0.0367(13) 0.0372(13) 0.0283(12) 0.0026(10) 0.0052(10) 0.0005(10)
C7 0.0296(11) 0.0281(11) 0.0235(10) -0.0004(8) -0.0018(8) 0.0032(8)
C8 0.0346(13) 0.0352(13) 0.0353(13) 0.0049(10) 0.0002(10) -0.0060(10)
C9 0.0356(14) 0.0570(18) 0.0466(16) 0.0000(13) 0.0087(12) -0.0065(12)

loop_
_atom_type_symbol
_atom_type_description
_atom_type_scat_dispersion_real
_atom_type_scat_dispersion_imag
_atom_type_scat_source
C C 0.0033 0.0016 'International Tables Vol C Tables 4.2.6.8 and 6.1.1.4'
H H 0.0000 0.0000 'International Tables Vol C Tables 4.2.6.8 and 6.1.1.4'
N N 0.0061 0.0033 'International Tables Vol C Tables 4.2.6.8 and 6.1.1.4'
S S 0.1246 0.1234 'International Tables Vol C Tables 4.2.6.8 and 6.1.1.4'
I I -0.4742 1.8119 'International Tables Vol C Tables 4.2.6.8 and 6.1.1.4'
Ni Ni 0.3393 1.1124 'International Tables Vol C Tables 4.2.6.8 and 6.1.1.4'

loop_
_geom_angle_atom_site_label_1
_geom_angle_atom_site_label_2
_geom_angle_atom_site_label_3
_geom_angle
_geom_angle_site_symmetry_1
_geom_angle_site_symmetry_3
_geom_angle_publ_flag
C1 Ni1 C1 180.0 3_665 . ?
C1 Ni1 I1 90.39(7) 3_665 . ?
C1 Ni1 I1 89.61(7) . . ?
C1 Ni1 I1 89.61(7) 3_665 3_665 ?
C1 Ni1 I1 90.39(7) . 3_665 ?
I1 Ni1 I1 180.0 . 3_665 ?
C1 S1 C7 92.73(11) . . ?
C1 N1 C2 116.34(19) . . ?
C1 N1 C8 122.6(2) . . ?
C2 N1 C8 121.02(19) . . ?
N1 C1 S1 109.82(16) . . ?
N1 C1 Ni1 129.47(17) . . ?
S1 C1 Ni1 120.71(13) . . ?
C7 C2 C3 120.8(2) . . ?
C7 C2 N1 111.72(19) . . ?
C3 C2 N1 127.4(2) . . ?
C4 C3 C2 117.4(2) . . ?
C3 C4 C5 121.9(2) . . ?
C6 C5 C4 120.7(2) . . ?
C5 C6 C7 117.8(2) . . ?
C2 C7 C6 121.2(2) . . ?
C2 C7 S1 109.39(17) . . ?
C6 C7 S1 129.40(19) . . ?
N1 C8 C9 112.3(2) . . ?

loop_
_geom_bond_atom_site_label_1
_geom_bond_atom_site_label_2
_geom_bond_distance
_geom_bond_site_symmetry_2
_geom_bond_publ_flag
Ni1 C1 1.895(2) 3_665 ?
Ni1 C1 1.895(2) . ?
Ni1 I1 2.48828(18) . ?
Ni1 I1 2.48833(18) 3_665 ?
S1 C1 1.726(2) . ?
S1 C7 1.747(2) . ?
N1 C1 1.330(3) . ?
N1 C2 1.409(3) . ?
N1 C8 1.466(3) . ?
C2 C7 1.387(3) . ?
C2 C3 1.394(3) . ?
C3 C4 1.377(4) . ?
C4 C5 1.385(4) . ?
C5 C6 1.384(4) . ?
C6 C7 1.387(3) . ?
C8 C9 1.517(4) . ?
